data_1549606
loop_
_publ_author_name
'H\"ohne, Martha'
'Gongoll, Marc'
'Spannenberg, Anke'
'M\"uller, Bernd H.'
'Peulecke, Normen'
'Rosenthal, Uwe'

_publ_section_title
;
 Tetracarbonyl[<i>N</i>-(diphenylphosphanyl-\k<i>P</i>)-<i>N</i>,<i>N</i>'-diisopropyl-<i>P</i>-phenylphosphorus
 diamide-\k<i>P</i>]molybdenum(0) with an unknown solvent
;
_journal_coeditor_code RZ4024
_journal_issue 6
_journal_name_full IUCrData
_journal_page_first x180846
_journal_paper_doi 10.1107/S2414314618008465
_journal_volume 3
_journal_year 2018
_chemical_formula_iupac '[Mo (C24 H30 N2 P2) (C O)4]'
_chemical_formula_moiety 'C28 H30 Mo N2 O4 P2'
_chemical_formula_sum 'C28 H30 Mo N2 O4 P2'
_chemical_formula_weight 616.42
_chemical_name_systematic
'Tetracarbonyl[<i>N</i>-(diphenylphosphanyl-\k<i>P</i>)-<i>N</i>,<i>N</i>'-diisopropyl-<i>P</i>-phenylphosphorus diamide-\k<i>P</i>]molybdenum(0)'
_space_group_crystal_system orthorhombic
_space_group_IT_number 61
_space_group_name_Hall '-P 2ac 2ab'
_space_group_name_H-M_alt 'P b c a'
_symmetry_space_group_name_Hall '-P 2ac 2ab'
_symmetry_space_group_name_H-M 'P b c a'
_atom_sites_solution_hydrogens mixed
_audit_creation_method SHELXL-2014/7
_cell_angle_alpha 90
_cell_angle_beta 90
_cell_angle_gamma 90
_cell_formula_units_Z 8
_cell_length_a 15.634(3)
_cell_length_b 17.716(4)
_cell_length_c 21.661(4)
_cell_measurement_reflns_used 11600
_cell_measurement_temperature 150(2)
_cell_measurement_theta_max 29.66
_cell_measurement_theta_min 1.84
_cell_volume 5999(2)
_computing_cell_refinement
;
X-AREA (Stoe & Cie, 2005)
;
_computing_data_collection
;
X-AREA (Stoe & Cie, 2005)
;
_computing_data_reduction
;
X-AREA (Stoe & Cie, 2005)
;
_computing_molecular_graphics
;
XP in SHELXTL (Sheldrick, 2008)
;
_computing_publication_material
;
publCIF (Westrip, 2010)
;
_computing_structure_refinement
;
SHELXL2014 (Sheldrick, 2015)
;
_computing_structure_solution
;
SHELXS97 (Sheldrick, 2008)
;
_diffrn_ambient_temperature 150(2)
_diffrn_measured_fraction_theta_full 0.999
_diffrn_measured_fraction_theta_max 0.999
_diffrn_measurement_device_type 'Stoe IPDS II'
_diffrn_measurement_method \w
_diffrn_radiation_monochromator graphite
_diffrn_radiation_source 'fine-focus sealed tube'
_diffrn_radiation_type MoK\a
_diffrn_radiation_wavelength 0.71073
_diffrn_reflns_av_R_equivalents 0.0413
_diffrn_reflns_limit_h_max 20
_diffrn_reflns_limit_h_min -20
_diffrn_reflns_limit_k_max 23
_diffrn_reflns_limit_k_min -22
_diffrn_reflns_limit_l_max 28
_diffrn_reflns_limit_l_min -28
_diffrn_reflns_number 95647
_diffrn_reflns_theta_full 25.242
_diffrn_reflns_theta_max 27.499
_diffrn_reflns_theta_min 1.880
_exptl_absorpt_coefficient_mu 0.577
_exptl_absorpt_correction_T_max 0.89
_exptl_absorpt_correction_T_min 0.75
_exptl_absorpt_correction_type numerical
_exptl_absorpt_process_details
;
(X-SHAPE and X-RED32; Stoe & Cie, 2005)
;
_exptl_crystal_colour colourless
_exptl_crystal_density_diffrn 1.365
_exptl_crystal_description prism
_exptl_crystal_F_000 2528
_exptl_crystal_size_max 0.46
_exptl_crystal_size_mid 0.38
_exptl_crystal_size_min 0.36
_platon_squeeze_details
;
Contributions of solvent molecules were removed from the
diffraction data with PLATON / SQUEEZE (Spek, 2015).
;
_refine_diff_density_max 0.381
_refine_diff_density_min -0.313
_refine_ls_extinction_method none
_refine_ls_goodness_of_fit_ref 0.917
_refine_ls_hydrogen_treatment mixed
_refine_ls_matrix_type full
_refine_ls_number_parameters 342
_refine_ls_number_reflns 6886
_refine_ls_number_restraints 1
_refine_ls_restrained_S_all 0.917
_refine_ls_R_factor_all 0.0304
_refine_ls_R_factor_gt 0.0216
_refine_ls_shift/su_max 0.002
_refine_ls_shift/su_mean 0.000
_refine_ls_structure_factor_coef Fsqd
_refine_ls_weighting_details 'w=1/[\s^2^(Fo^2^)+(0.0338P)^2^] where P=(Fo^2^+2Fc^2^)/3'
_refine_ls_weighting_scheme calc
_refine_ls_wR_factor_gt 0.0488
_refine_ls_wR_factor_ref 0.0503
_reflns_number_gt 5657
_reflns_number_total 6886
_reflns_threshold_expression 'I > 2\s(I)'
_cod_data_source_file rz4024sup1.cif
_cod_data_source_block I
_cod_database_code 1549606
_shelx_space_group_comment
;
The symmetry employed for this shelxl refinement is uniquely defined
by the following loop, which should always be used as a source of
symmetry information in preference to the above space-group names.
They are only intended as comments.
;

loop_
_space_group_symop_operation_xyz
'x, y, z'
'-x+1/2, -y, z+1/2'
'-x, y+1/2, -z+1/2'
'x+1/2, -y+1/2, -z'
'-x, -y, -z'
'x-1/2, y, -z-1/2'
'x, -y-1/2, z-1/2'
'-x-1/2, y-1/2, z'

loop_
_atom_site_type_symbol
_atom_site_label
_atom_site_fract_x
_atom_site_fract_y
_atom_site_fract_z
_atom_site_U_iso_or_equiv
_atom_site_adp_type
_atom_site_calc_flag
_atom_site_occupancy
C C1 0.34111(9) 0.15827(8) 0.28181(6) 0.0269(3) Uani d 1
C C2 0.28472(9) 0.07619(8) 0.38433(7) 0.0271(3) Uani d 1
C C3 0.44531(9) 0.01870(8) 0.40890(7) 0.0262(3) Uani d 1
C C4 0.40591(9) 0.01114(9) 0.28804(7) 0.0288(3) Uani d 1
C C5 0.40138(9) 0.22378(9) 0.48935(7) 0.0287(3) Uani d 1
C C6 0.39750(10) 0.15799(10) 0.52376(7) 0.0343(3) Uani d 1
H H6 0.4040 0.1106 0.5037 0.041 Uiso calc 1
C C7 0.38431(11) 0.16021(11) 0.58705(8) 0.0416(4) Uani d 1
H H7 0.3828 0.1147 0.6102 0.050 Uiso calc 1
C C8 0.37339(12) 0.22824(12) 0.61608(8) 0.0450(4) Uani d 1
H H8 0.3645 0.2299 0.6594 0.054 Uiso calc 1
C C9 0.37530(12) 0.29434(12) 0.58244(9) 0.0487(5) Uani d 1
H H9 0.3665 0.3413 0.6026 0.058 Uiso calc 1
C C10 0.38998(11) 0.29266(10) 0.51939(8) 0.0399(4) Uani d 1
H H10 0.3923 0.3384 0.4966 0.048 Uiso calc 1
C C11 0.37638(9) 0.29940(8) 0.37296(7) 0.0271(3) Uani d 1
C C12 0.29425(10) 0.32308(9) 0.38861(7) 0.0314(3) Uani d 1
H H12 0.2642 0.2987 0.4211 0.038 Uiso calc 1
C C13 0.25641(11) 0.38204(9) 0.35696(8) 0.0372(4) Uani d 1
H H13 0.2006 0.3983 0.3681 0.045 Uiso calc 1
C C14 0.29902(12) 0.41738(9) 0.30934(9) 0.0417(4) Uani d 1
H H14 0.2726 0.4578 0.2878 0.050 Uiso calc 1
C C15 0.38000(12) 0.39387(10) 0.29309(9) 0.0432(4) Uani d 1
H H15 0.4095 0.4182 0.2603 0.052 Uiso calc 1
C C16 0.41847(10) 0.33487(9) 0.32456(8) 0.0354(4) Uani d 1
H H16 0.4741 0.3186 0.3129 0.042 Uiso calc 1
C C17 0.63680(9) 0.09612(8) 0.37610(6) 0.0241(3) Uani d 1
C C18 0.64070(10) 0.08548(8) 0.43972(7) 0.0290(3) Uani d 1
H H18 0.5987 0.1080 0.4655 0.035 Uiso calc 1
C C19 0.70499(11) 0.04247(9) 0.46573(8) 0.0361(3) Uani d 1
H H19 0.7077 0.0364 0.5093 0.043 Uiso calc 1
C C20 0.76512(11) 0.00839(9) 0.42858(8) 0.0394(4) Uani d 1
H H20 0.8094 -0.0210 0.4466 0.047 Uiso calc 1
C C21 0.76123(11) 0.01667(10) 0.36556(8) 0.0394(4) Uani d 1
H H21 0.8025 -0.0074 0.3401 0.047 Uiso calc 1
C C22 0.69701(10) 0.06027(9) 0.33895(7) 0.0310(3) Uani d 1
H H22 0.6943 0.0656 0.2954 0.037 Uiso calc 1
C C23 0.54833(10) 0.19268(10) 0.21953(7) 0.0363(4) Uani d 1
H H23 0.4871 0.2051 0.2283 0.044 Uiso calc 1
C C24 0.55048(17) 0.12180(16) 0.18082(10) 0.0691(7) Uani d 1
H H24A 0.6100 0.1082 0.1720 0.104 Uiso calc 1
H H24B 0.5201 0.1307 0.1419 0.104 Uiso calc 1
H H24C 0.5228 0.0806 0.2034 0.104 Uiso calc 1
C C25 0.58778(15) 0.25923(16) 0.18724(11) 0.0718(8) Uani d 1
H H25A 0.5816 0.3043 0.2130 0.108 Uiso calc 1
H H25B 0.5589 0.2674 0.1477 0.108 Uiso calc 1
H H25C 0.6486 0.2494 0.1800 0.108 Uiso calc 1
C C26 0.58322(10) 0.28343(9) 0.41876(9) 0.0395(4) Uani d 1
H H26 0.5443 0.3277 0.4244 0.047 Uiso calc 1
C C27 0.62182(13) 0.26694(12) 0.48171(10) 0.0537(5) Uani d 1
H H27A 0.5774 0.2472 0.5093 0.081 Uiso calc 1
H H27B 0.6454 0.3135 0.4991 0.081 Uiso calc 1
H H27C 0.6675 0.2295 0.4774 0.081 Uiso calc 1
C C28 0.65060(13) 0.30750(11) 0.37253(11) 0.0554(5) Uani d 1
H H28A 0.6886 0.2648 0.3637 0.083 Uiso calc 1
H H28B 0.6841 0.3493 0.3897 0.083 Uiso calc 1
H H28C 0.6227 0.3239 0.3343 0.083 Uiso calc 1
N N1 0.52898(7) 0.22025(7) 0.39514(6) 0.0271(3) Uani d 1
N N2 0.59168(8) 0.18048(8) 0.27863(6) 0.0332(3) Uani d 1
O O1 0.30266(7) 0.18956(7) 0.24502(5) 0.0397(3) Uani d 1
O O2 0.22161(7) 0.06770(8) 0.41024(6) 0.0427(3) Uani d 1
O O3 0.46686(8) -0.03061(7) 0.43865(5) 0.0418(3) Uani d 1
O O4 0.41082(8) -0.03731(7) 0.25315(6) 0.0459(3) Uani d 1
P P1 0.42203(2) 0.21436(2) 0.40705(2) 0.02325(7) Uani d 1
P P2 0.54809(2) 0.14920(2) 0.34291(2) 0.02225(7) Uani d 1
Mo Mo1 0.39963(2) 0.09633(2) 0.34827(2) 0.01978(4) Uani d 1
H H2 0.6430(9) 0.1912(10) 0.2777(8) 0.035(5) Uiso d 1

loop_
_atom_site_aniso_label
_atom_site_aniso_U_11
_atom_site_aniso_U_22
_atom_site_aniso_U_33
_atom_site_aniso_U_12
_atom_site_aniso_U_13
_atom_site_aniso_U_23
C1 0.0232(7) 0.0302(8) 0.0274(7) -0.0046(6) -0.0005(6) 0.0038(6)
C2 0.0247(7) 0.0285(7) 0.0282(7) 0.0004(6) -0.0026(6) 0.0055(6)
C3 0.0255(7) 0.0273(7) 0.0257(7) -0.0001(6) 0.0015(6) 0.0007(6)
C4 0.0266(7) 0.0304(7) 0.0294(7) -0.0012(6) -0.0011(6) -0.0013(6)
C5 0.0259(7) 0.0305(8) 0.0295(7) 0.0043(6) -0.0041(6) -0.0062(6)
C6 0.0389(8) 0.0350(8) 0.0291(7) 0.0049(7) -0.0004(7) -0.0050(6)
C7 0.0453(10) 0.0508(11) 0.0286(8) 0.0027(8) 0.0016(7) -0.0017(7)
C8 0.0393(9) 0.0657(13) 0.0301(8) 0.0075(9) -0.0017(7) -0.0139(8)
C9 0.0477(10) 0.0526(12) 0.0458(10) 0.0118(9) -0.0071(8) -0.0274(9)
C10 0.0431(9) 0.0341(9) 0.0425(9) 0.0051(7) -0.0070(7) -0.0109(7)
C11 0.0258(7) 0.0204(7) 0.0349(7) 0.0008(5) -0.0041(6) -0.0011(6)
C12 0.0273(7) 0.0270(7) 0.0399(8) 0.0027(6) -0.0009(6) -0.0010(6)
C13 0.0295(8) 0.0307(8) 0.0515(10) 0.0083(6) -0.0031(7) -0.0012(7)
C14 0.0414(9) 0.0284(8) 0.0552(10) 0.0087(7) -0.0069(8) 0.0095(7)
C15 0.0405(9) 0.0364(9) 0.0528(10) 0.0021(7) 0.0022(8) 0.0156(8)
C16 0.0277(8) 0.0313(8) 0.0471(9) 0.0032(6) 0.0017(7) 0.0065(7)
C17 0.0213(6) 0.0214(6) 0.0297(7) -0.0012(6) -0.0017(5) 0.0022(6)
C18 0.0285(7) 0.0285(8) 0.0302(7) 0.0021(6) -0.0009(6) 0.0021(6)
C19 0.0391(9) 0.0347(8) 0.0345(8) 0.0026(7) -0.0082(7) 0.0071(7)
C20 0.0328(8) 0.0316(8) 0.0540(10) 0.0085(7) -0.0092(7) 0.0082(8)
C21 0.0334(8) 0.0338(8) 0.0510(10) 0.0109(7) 0.0071(7) 0.0024(7)
C22 0.0312(8) 0.0291(8) 0.0325(8) 0.0028(6) 0.0032(6) 0.0015(6)
C23 0.0271(8) 0.0521(10) 0.0297(8) 0.0028(7) 0.0024(6) 0.0148(7)
C24 0.0814(17) 0.0884(18) 0.0377(11) 0.0139(14) 0.0051(11) -0.0063(11)
C25 0.0556(13) 0.0973(19) 0.0625(14) -0.0232(12) -0.0123(10) 0.0524(14)
C26 0.0307(8) 0.0263(8) 0.0616(11) -0.0042(6) -0.0097(7) -0.0082(8)
C27 0.0471(11) 0.0448(11) 0.0692(13) -0.0016(9) -0.0272(10) -0.0155(10)
C28 0.0385(10) 0.0386(10) 0.0891(16) -0.0155(8) -0.0037(10) -0.0024(10)
N1 0.0214(6) 0.0224(6) 0.0375(7) -0.0001(5) -0.0035(5) -0.0027(5)
N2 0.0200(6) 0.0465(8) 0.0330(7) -0.0036(6) 0.0010(5) 0.0143(6)
O1 0.0351(6) 0.0473(7) 0.0368(6) -0.0053(5) -0.0095(5) 0.0157(5)
O2 0.0257(6) 0.0557(8) 0.0465(7) -0.0005(5) 0.0076(5) 0.0122(6)
O3 0.0477(7) 0.0373(6) 0.0404(6) 0.0068(5) -0.0008(5) 0.0144(5)
O4 0.0517(8) 0.0420(7) 0.0440(7) -0.0003(6) 0.0014(6) -0.0174(6)
P1 0.02145(16) 0.02076(17) 0.02755(17) 0.00172(13) -0.00178(13) -0.00073(14)
P2 0.01931(16) 0.02283(16) 0.02462(16) -0.00003(13) -0.00046(13) 0.00359(14)
Mo1 0.01891(6) 0.02026(6) 0.02017(6) -0.00123(4) -0.00037(4) 0.00138(4)

loop_
_atom_type_symbol
_atom_type_description
_atom_type_scat_dispersion_real
_atom_type_scat_dispersion_imag
_atom_type_scat_source
C C 0.0033 0.0016 'International Tables Vol C Tables 4.2.6.8 and 6.1.1.4'
H H 0.0000 0.0000 'International Tables Vol C Tables 4.2.6.8 and 6.1.1.4'
N N 0.0061 0.0033 'International Tables Vol C Tables 4.2.6.8 and 6.1.1.4'
O O 0.0106 0.0060 'International Tables Vol C Tables 4.2.6.8 and 6.1.1.4'
P P 0.1023 0.0942 'International Tables Vol C Tables 4.2.6.8 and 6.1.1.4'
Mo Mo -1.6832 0.6857 'International Tables Vol C Tables 4.2.6.8 and 6.1.1.4'

loop_
_geom_angle_atom_site_label_1
_geom_angle_atom_site_label_2
_geom_angle_atom_site_label_3
_geom_angle
O1 C1 Mo1 174.59(12)
O2 C2 Mo1 173.34(13)
O3 C3 Mo1 172.36(13)
O4 C4 Mo1 178.85(14)
C6 C5 C10 118.67(14)
C6 C5 P1 117.26(11)
C10 C5 P1 124.07(13)
C5 C6 C7 120.99(16)
C8 C7 C6 119.81(18)
C7 C8 C9 120.10(16)
C8 C9 C10 120.40(17)
C9 C10 C5 120.01(17)
C16 C11 C12 118.98(14)
C16 C11 P1 119.63(11)
C12 C11 P1 120.75(12)
C13 C12 C11 120.10(15)
C14 C13 C12 120.49(15)
C13 C14 C15 119.85(15)
C14 C15 C16 120.07(16)
C15 C16 C11 120.49(15)
C22 C17 C18 118.74(13)
C22 C17 P2 121.45(11)
C18 C17 P2 119.57(11)
C19 C18 C17 120.68(15)
C20 C19 C18 120.02(15)
C21 C20 C19 120.23(15)
C20 C21 C22 120.17(15)
C21 C22 C17 120.11(14)
N2 C23 C25 109.43(15)
N2 C23 C24 110.63(15)
C25 C23 C24 112.62(18)
N1 C26 C28 112.27(15)
N1 C26 C27 112.87(15)
C28 C26 C27 111.79(16)
C26 N1 P1 123.61(10)
C26 N1 P2 132.47(11)
P1 N1 P2 103.10(6)
C23 N2 P2 126.68(11)
N1 P1 C5 108.58(6)
N1 P1 C11 105.88(7)
C5 P1 C11 104.57(7)
N1 P1 Mo1 96.51(4)
C5 P1 Mo1 123.84(5)
C11 P1 Mo1 115.77(5)
N1 P1 P2 38.76(4)
C5 P1 P2 132.82(5)
C11 P1 P2 115.78(5)
Mo1 P1 P2 58.112(14)
N2 P2 N1 112.48(7)
N2 P2 C17 101.08(7)
N1 P2 C17 104.50(6)
N2 P2 Mo1 123.27(5)
N1 P2 Mo1 94.72(4)
C17 P2 Mo1 119.57(5)
N2 P2 P1 126.83(5)
N1 P2 P1 38.13(4)
C17 P2 P1 125.34(5)
Mo1 P2 P1 56.940(15)
C2 Mo1 C4 99.51(6)
C2 Mo1 C1 88.19(6)
C4 Mo1 C1 88.13(6)
C2 Mo1 C3 86.69(6)
C4 Mo1 C3 83.89(6)
C1 Mo1 C3 169.67(6)
C2 Mo1 P1 94.44(5)
C4 Mo1 P1 165.51(4)
C1 Mo1 P1 88.39(4)
C3 Mo1 P1 100.94(4)
C2 Mo1 P2 157.06(4)
C4 Mo1 P2 101.93(4)
C1 Mo1 P2 100.52(4)
C3 Mo1 P2 87.56(4)
P1 Mo1 P2 64.948(13)

loop_
_geom_bond_atom_site_label_1
_geom_bond_atom_site_label_2
_geom_bond_distance
C1 O1 1.1417(17)
C1 Mo1 2.0282(15)
C2 O2 1.1450(18)
C2 Mo1 1.9912(15)
C3 O3 1.1366(18)
C3 Mo1 2.0313(15)
C4 O4 1.1463(19)
C4 Mo1 1.9973(15)
C5 C6 1.385(2)
C5 C10 1.394(2)
C5 P1 1.8194(15)
C6 C7 1.387(2)
C7 C8 1.370(3)
C8 C9 1.380(3)
C9 C10 1.385(3)
C11 C16 1.388(2)
C11 C12 1.393(2)
C11 P1 1.8232(15)
C12 C13 1.382(2)
C13 C14 1.378(3)
C14 C15 1.378(3)
C15 C16 1.385(2)
C17 C22 1.392(2)
C17 C18 1.392(2)
C17 P2 1.8234(14)
C18 C19 1.381(2)
C19 C20 1.377(2)
C20 C21 1.374(3)
C21 C22 1.392(2)
C23 N2 1.4646(19)
C23 C25 1.503(3)
C23 C24 1.510(3)
C26 N1 1.4946(19)
C26 C28 1.515(3)
C26 C27 1.520(3)
N1 P1 1.6949(13)
N1 P2 1.7185(13)
N2 P2 1.6462(13)
P1 Mo1 2.4731(5)
P1 P2 2.6733(6)
P2 Mo1 2.5056(6)

loop_
_geom_hbond_atom_site_label_D
_geom_hbond_atom_site_label_H
_geom_hbond_atom_site_label_A
_geom_hbond_site_symmetry_A
_geom_hbond_distance_DH
_geom_hbond_distance_HA
_geom_hbond_distance_DA
_geom_hbond_angle_DHA
C8 H8 O1 7_566 0.95 2.53 3.338(2) 143
N2 H2 O1 6_656 0.825(14) 2.544(14) 3.3419(18) 163.0(13)

loop_
_platon_squeeze_void_nr
_platon_squeeze_void_average_x
_platon_squeeze_void_average_y
_platon_squeeze_void_average_z
_platon_squeeze_void_volume
_platon_squeeze_void_count_electrons
_platon_squeeze_void_content
1 0.000 0.000 0.500 111 34 ' '
2 0.000 0.500 1.000 112 34 ' '
3 0.500 0.000 1.000 111 34 ' '
4 0.500 0.500 0.500 112 34 ' '

_cod_database_fobs_code 1549606
